data_7033653
loop_
_publ_author_name
'Santo, Kiyokazu'
'Hirotsu, Masakazu'
'Kinoshita, Isamu'

_publ_section_title
;
 Formation, reactivity and redox properties of carbon- and sulfur-bridged
 diiron complexes derived from dibenzothienyl Schiff bases: effect of N,N-
 and N,P-chelating moieties.
;
_journal_issue 9
_journal_name_full 'Dalton transactions (Cambridge, England : 2003)'
_journal_page_first 4155
_journal_page_last 4166
_journal_paper_doi 10.1039/c4dt03422h
_journal_volume 44
_journal_year 2015
_chemical_formula_moiety 'C31 H22 Fe2 N O4 P S'
_chemical_formula_sum 'C31 H22 Fe2 N O4 P S'
_chemical_formula_weight 647.23
_chemical_name_systematic ' ?'
_space_group_IT_number 2
_symmetry_cell_setting triclinic
_symmetry_space_group_name_Hall '-P 1'
_symmetry_space_group_name_H-M 'P -1'
_atom_sites_solution_hydrogens difmap
_atom_sites_solution_primary direct
_atom_sites_solution_secondary difmap
_audit_creation_method SHELXL-97
_audit_update_record
;
2014-12-15 deposited with the CCDC.
2015-01-15 downloaded from the CCDC.
;
_cell_angle_alpha 99.418(5)
_cell_angle_beta 108.249(5)
_cell_angle_gamma 91.169(3)
_cell_formula_units_Z 2
_cell_length_a 10.492(2)
_cell_length_b 10.9986(19)
_cell_length_c 12.772(2)
_cell_measurement_reflns_used 5850
_cell_measurement_temperature 153
_cell_measurement_theta_max 27.4778
_cell_measurement_theta_min 4.0789
_cell_volume 1376.8(4)
_computing_cell_refinement 'CrystalClear (Rigaku Inc., 2008)'
_computing_data_collection 'CrystalClear (Rigaku Inc., 2008)'
_computing_data_reduction 'CrystalClear (Rigaku Inc., 2008)'
_computing_molecular_graphics 'Ortep-3 for Windows (Farrugia, 1999)'
_computing_publication_material 'WinGX (Farrugia, 1999)'
_computing_structure_refinement 'SHELXL-97 (Sheldrick, 2008)'
_computing_structure_solution 'SIR97 (Altomare <i>et al.</i>,  1999)'
_diffrn_ambient_temperature 153
_diffrn_detector_area_resol_mean 14.6306
_diffrn_measured_fraction_theta_full 0.945
_diffrn_measured_fraction_theta_max 0.926
_diffrn_measurement_details
;
scan:
    Number of images: 360
               Slice: -80.0000 - 100.0000
         Image width: 0.5000
            Exp time: 10.0000
       Rotation axis: Phi
               Omega: 0.0000
                 Chi: 0.0000
                 Phi: 0.0000
                 XTD: 35.3333
              2theta: 9.8091
scan:
    Number of images: 100
               Slice: -30.0000 - 20.0000
         Image width: 0.5000
            Exp time: 10.0000
       Rotation axis: Omega
               Omega: 0.0000
                 Chi: 90.0000
                 Phi: 0.0000
                 XTD: 35.3333
              2theta: 9.8091
scan:
    Number of images: 100
               Slice: -30.0000 - 20.0000
         Image width: 0.5000
            Exp time: 10.0000
       Rotation axis: Omega
               Omega: 0.0000
                 Chi: 90.0000
                 Phi: 90.0000
                 XTD: 35.3333
              2theta: 9.8091
scan:
    Number of images: 100
               Slice: -30.0000 - 20.0000
         Image width: 0.5000
            Exp time: 10.0000
       Rotation axis: Omega
               Omega: 0.0000
                 Chi: 90.0000
                 Phi: 180.0000
                 XTD: 35.3333
              2theta: 9.8091
;
_diffrn_measurement_device 'Mercury CCD (2x2 bin mode)'
_diffrn_measurement_device_details 'AFC7: Eulerian 3-circle'
_diffrn_measurement_device_type 'Rigaku/MSC Mercury CCD'
_diffrn_measurement_method '\w or \f'
_diffrn_radiation_detector CCD
_diffrn_radiation_monochromator 'Graphite Monochromator'
_diffrn_radiation_source 'Rotating Anode'
_diffrn_radiation_type MoK\a
_diffrn_radiation_wavelength 0.710747
_diffrn_reflns_av_R_equivalents 0.0189
_diffrn_reflns_av_unetI/netI 0.0304
_diffrn_reflns_limit_h_max 10
_diffrn_reflns_limit_h_min -13
_diffrn_reflns_limit_k_max 14
_diffrn_reflns_limit_k_min -13
_diffrn_reflns_limit_l_max 16
_diffrn_reflns_limit_l_min -13
_diffrn_reflns_number 13036
_diffrn_reflns_reduction_process 'Lp corrections applied'
_diffrn_reflns_theta_full 25.00
_diffrn_reflns_theta_max 27.49
_diffrn_reflns_theta_min 4.08
_diffrn_source_current 100.0000
_diffrn_source_power 4.0000
_diffrn_source_voltage 40.0000
_exptl_absorpt_coefficient_mu 1.226
_exptl_absorpt_correction_T_max 0.8769
_exptl_absorpt_correction_T_min 0.7252
_exptl_absorpt_correction_type multi-scan
_exptl_absorpt_process_details 'REQAB (Rigaku, 1998)'
_exptl_crystal_colour Purple
_exptl_crystal_density_diffrn 1.561
_exptl_crystal_density_method 'not measured'
_exptl_crystal_description Platelet
_exptl_crystal_F_000 660
_exptl_crystal_size_max 0.28
_exptl_crystal_size_mid 0.24
_exptl_crystal_size_min 0.11
_refine_diff_density_max 0.400
_refine_diff_density_min -0.338
_refine_diff_density_rms 0.063
_refine_ls_extinction_method none
_refine_ls_goodness_of_fit_ref 1.024
_refine_ls_hydrogen_treatment refall
_refine_ls_matrix_type full
_refine_ls_number_parameters 449
_refine_ls_number_reflns 5857
_refine_ls_number_restraints 0
_refine_ls_restrained_S_all 1.024
_refine_ls_R_factor_all 0.0372
_refine_ls_R_factor_gt 0.0308
_refine_ls_shift/su_max 0.001
_refine_ls_shift/su_mean 0.000
_refine_ls_structure_factor_coef Fsqd
_refine_ls_weighting_details 'calc w=1/[\s^2^(Fo^2^)+(0.0365P)^2^+0.5713P] where P=(Fo^2^+2Fc^2^)/3'
_refine_ls_weighting_scheme calc
_refine_ls_wR_factor_gt 0.0695
_refine_ls_wR_factor_ref 0.0730
_reflns_number_gt 5126
_reflns_number_total 5857
_reflns_threshold_expression >2sigma(I)
_cod_data_source_file c4dt03422h2.cif
_cod_data_source_block Fe2-BPT-NP-3
_cod_depositor_comments
;
The following automatic conversions were performed:

'_exptl_absorpt_correction_type' value 'Multi-scan' changed to
'multi-scan' according to
/usr/data/users/saulius/crontab/automatic-downloads/rss-feeds/RSC/lib/dictionaries/cif_core.dic
dictionary named 'cif_core.dic' version 2.4.2 from 2011-04-26.

Automatic conversion script
Id: cif_fix_values 2935 2014-11-11 08:27:57Z andrius 

 Adding full bibliography for 7033651--7033657.cif.
;
_cod_original_sg_symbol_H-M P-1
_cod_database_code 7033653

loop_
_symmetry_equiv_pos_as_xyz
'x, y, z'
'-x, -y, -z'

loop_
_atom_site_label
_atom_site_type_symbol
_atom_site_fract_x
_atom_site_fract_y
_atom_site_fract_z
_atom_site_U_iso_or_equiv
_atom_site_adp_type
_atom_site_occupancy
_atom_site_symmetry_multiplicity
_atom_site_calc_flag
C1 C 0.26718(19) 0.36171(18) 0.72487(15) 0.0202(4) Uani 1 1 d
C2 C 0.2828(2) 0.3805(2) 0.62421(17) 0.0272(5) Uani 1 1 d
C3 C 0.3265(2) 0.4964(2) 0.61386(18) 0.0337(5) Uani 1 1 d
C4 C 0.3542(2) 0.5934(2) 0.70347(19) 0.0330(5) Uani 1 1 d
C5 C 0.3386(2) 0.5740(2) 0.80368(18) 0.0269(4) Uani 1 1 d
C6 C 0.29589(19) 0.45840(18) 0.81724(15) 0.0203(4) Uani 1 1 d
C7 C 0.16215(18) 0.36772(17) 0.92524(14) 0.0178(4) Uani 1 1 d
C8 C 0.27347(19) 0.44175(17) 0.92401(15) 0.0196(4) Uani 1 1 d
C9 C 0.3502(2) 0.52145(19) 1.02486(16) 0.0243(4) Uani 1 1 d
C10 C 0.3166(2) 0.53222(19) 1.12185(16) 0.0250(4) Uani 1 1 d
C11 C 0.1990(2) 0.47058(19) 1.12101(16) 0.0238(4) Uani 1 1 d
C12 C 0.12364(19) 0.39109(18) 1.02514(15) 0.0199(4) Uani 1 1 d
C13 C 0.0014(2) 0.32071(18) 1.01488(15) 0.0215(4) Uani 1 1 d
C14 C -0.1819(2) 0.17656(18) 0.89900(15) 0.0195(4) Uani 1 1 d
C15 C -0.1842(2) 0.05181(19) 0.82721(16) 0.0197(4) Uani 1 1 d
C16 C -0.24980(18) 0.09676(18) 0.59971(14) 0.0182(4) Uani 1 1 d
C17 C -0.3207(2) 0.2010(2) 0.61035(17) 0.0235(4) Uani 1 1 d
C18 C -0.4298(2) 0.2219(2) 0.52145(18) 0.0305(5) Uani 1 1 d
C19 C -0.4673(2) 0.1402(2) 0.42095(18) 0.0323(5) Uani 1 1 d
C20 C -0.3977(2) 0.0370(2) 0.40896(17) 0.0305(5) Uani 1 1 d
C21 C -0.2896(2) 0.0142(2) 0.49786(15) 0.0229(4) Uani 1 1 d
C22 C -0.06172(18) -0.08174(17) 0.67376(14) 0.0169(4) Uani 1 1 d
C23 C -0.1218(2) -0.18776(19) 0.69143(16) 0.0228(4) Uani 1 1 d
C24 C -0.0826(2) -0.30324(19) 0.65914(17) 0.0270(4) Uani 1 1 d
C25 C 0.0163(2) -0.3152(2) 0.60888(17) 0.0285(5) Uani 1 1 d
C26 C 0.0754(2) -0.2119(2) 0.58912(18) 0.0288(5) Uani 1 1 d
C27 C 0.0372(2) -0.09519(19) 0.62241(16) 0.0238(4) Uani 1 1 d
C28 C -0.03162(19) 0.33557(17) 0.72351(15) 0.0190(4) Uani 1 1 d
C29 C 0.16199(19) 0.08681(18) 0.89889(14) 0.0205(4) Uani 1 1 d
C30 C 0.33719(19) 0.21759(18) 1.06738(16) 0.0220(4) Uani 1 1 d
C31 C 0.4365(2) 0.1475(2) 0.91404(17) 0.0289(5) Uani 1 1 d
N1 N -0.05240(15) 0.24663(14) 0.92096(12) 0.0179(3) Uani 1 1 d
O1 O -0.07216(15) 0.40321(13) 0.66296(11) 0.0292(3) Uani 1 1 d
O2 O 0.12751(14) -0.00815(13) 0.91368(11) 0.0267(3) Uani 1 1 d
O3 O 0.37023(15) 0.21545(15) 1.16135(11) 0.0333(4) Uani 1 1 d
O4 O 0.52956(17) 0.0980(2) 0.90692(15) 0.0521(5) Uani 1 1 d
P1 P -0.10674(5) 0.07229(4) 0.71923(4) 0.01537(11) Uani 1 1 d
S1 S 0.21186(5) 0.21150(4) 0.73389(4) 0.01870(11) Uani 1 1 d
Fe1 Fe 0.04562(3) 0.23305(2) 0.811459(19) 0.01511(8) Uani 1 1 d
Fe2 Fe 0.28639(3) 0.21281(2) 0.92060(2) 0.01780(8) Uani 1 1 d
H2 H 0.262(2) 0.312(2) 0.5615(19) 0.030(6) Uiso 1 1 d
H3 H 0.336(2) 0.511(2) 0.546(2) 0.039(7) Uiso 1 1 d
H4 H 0.386(2) 0.675(2) 0.7006(18) 0.034(6) Uiso 1 1 d
H5 H 0.352(2) 0.642(2) 0.8635(18) 0.028(6) Uiso 1 1 d
H9 H 0.426(3) 0.567(2) 1.0271(19) 0.036(7) Uiso 1 1 d
H10 H 0.372(2) 0.586(2) 1.1869(18) 0.025(6) Uiso 1 1 d
H11 H 0.171(2) 0.481(2) 1.1871(19) 0.032(6) Uiso 1 1 d
H13 H -0.039(2) 0.3300(19) 1.0737(17) 0.021(5) Uiso 1 1 d
H14A H -0.252(2) 0.2256(19) 0.8626(16) 0.016(5) Uiso 1 1 d
H14B H -0.197(2) 0.1706(18) 0.9688(16) 0.015(5) Uiso 1 1 d
H15A H -0.272(2) 0.015(2) 0.7953(18) 0.027(6) Uiso 1 1 d
H15B H -0.130(2) -0.001(2) 0.8687(18) 0.026(6) Uiso 1 1 d
H17 H -0.291(2) 0.259(2) 0.680(2) 0.038(7) Uiso 1 1 d
H18 H -0.478(2) 0.294(2) 0.5322(18) 0.029(6) Uiso 1 1 d
H19 H -0.543(3) 0.154(3) 0.361(2) 0.049(8) Uiso 1 1 d
H20 H -0.419(2) -0.022(2) 0.339(2) 0.036(6) Uiso 1 1 d
H21 H -0.240(2) -0.057(2) 0.4912(16) 0.019(5) Uiso 1 1 d
H23 H -0.188(2) -0.181(2) 0.7228(17) 0.024(6) Uiso 1 1 d
H24 H -0.125(2) -0.376(2) 0.6730(19) 0.037(6) Uiso 1 1 d
H25 H 0.040(2) -0.391(2) 0.5888(19) 0.035(7) Uiso 1 1 d
H26 H 0.145(2) -0.220(2) 0.5535(18) 0.031(6) Uiso 1 1 d
H27 H 0.079(2) -0.022(2) 0.6122(17) 0.025(6) Uiso 1 1 d

loop_
_atom_site_aniso_label
_atom_site_aniso_U_11
_atom_site_aniso_U_22
_atom_site_aniso_U_33
_atom_site_aniso_U_23
_atom_site_aniso_U_13
_atom_site_aniso_U_12
C1 0.0179(9) 0.0219(11) 0.0217(9) 0.0067(7) 0.0065(7) 0.0004(8)
C2 0.0267(11) 0.0326(13) 0.0239(10) 0.0082(9) 0.0092(8) -0.0023(9)
C3 0.0322(12) 0.0431(15) 0.0296(12) 0.0171(10) 0.0103(9) -0.0060(10)
C4 0.0276(11) 0.0319(13) 0.0399(13) 0.0196(10) 0.0051(9) -0.0055(10)
C5 0.0224(10) 0.0225(12) 0.0315(11) 0.0067(9) 0.0022(8) -0.0032(8)
C6 0.0169(9) 0.0211(11) 0.0217(9) 0.0059(7) 0.0038(7) -0.0006(8)
C7 0.0191(9) 0.0164(10) 0.0160(9) 0.0024(6) 0.0034(7) 0.0031(7)
C8 0.0204(9) 0.0171(10) 0.0211(9) 0.0034(7) 0.0064(7) 0.0042(8)
C9 0.0209(10) 0.0200(11) 0.0281(11) -0.0001(8) 0.0047(8) 0.0021(8)
C10 0.0258(11) 0.0210(11) 0.0216(10) -0.0039(8) 0.0020(8) 0.0052(8)
C11 0.0298(11) 0.0217(11) 0.0191(10) 0.0005(7) 0.0078(8) 0.0078(8)
C12 0.0225(10) 0.0177(10) 0.0196(9) 0.0031(7) 0.0067(7) 0.0058(8)
C13 0.0263(10) 0.0228(11) 0.0184(9) 0.0057(7) 0.0102(8) 0.0070(8)
C14 0.0218(10) 0.0199(10) 0.0217(10) 0.0074(7) 0.0120(8) 0.0039(8)
C15 0.0204(10) 0.0203(11) 0.0212(10) 0.0073(7) 0.0088(8) 0.0007(8)
C16 0.0161(9) 0.0203(10) 0.0196(9) 0.0072(7) 0.0062(7) -0.0004(7)
C17 0.0221(10) 0.0240(11) 0.0264(11) 0.0088(8) 0.0082(8) 0.0045(8)
C18 0.0227(11) 0.0366(14) 0.0367(12) 0.0193(10) 0.0091(9) 0.0086(10)
C19 0.0208(11) 0.0474(15) 0.0298(12) 0.0217(10) 0.0022(9) 0.0000(10)
C20 0.0279(11) 0.0402(14) 0.0211(11) 0.0063(9) 0.0048(8) -0.0058(10)
C21 0.0232(10) 0.0251(12) 0.0212(10) 0.0052(8) 0.0079(8) -0.0015(9)
C22 0.0187(9) 0.0137(9) 0.0180(9) 0.0038(7) 0.0048(7) 0.0016(7)
C23 0.0262(11) 0.0199(11) 0.0253(10) 0.0051(7) 0.0117(8) 0.0019(8)
C24 0.0377(12) 0.0138(11) 0.0307(11) 0.0066(8) 0.0114(9) 0.0016(9)
C25 0.0341(12) 0.0183(12) 0.0313(11) 0.0013(8) 0.0091(9) 0.0073(9)
C26 0.0281(11) 0.0239(12) 0.0368(12) -0.0008(8) 0.0171(9) 0.0035(9)
C27 0.0266(11) 0.0194(11) 0.0275(10) 0.0027(8) 0.0122(8) 0.0000(8)
C28 0.0204(9) 0.0167(10) 0.0212(9) 0.0009(7) 0.0097(7) 0.0000(8)
C29 0.0222(10) 0.0235(11) 0.0150(9) 0.0039(7) 0.0047(7) 0.0030(8)
C30 0.0175(9) 0.0207(11) 0.0271(11) 0.0057(7) 0.0058(8) 0.0000(8)
C31 0.0246(11) 0.0360(13) 0.0269(11) 0.0060(8) 0.0090(8) 0.0020(9)
N1 0.0205(8) 0.0174(9) 0.0193(8) 0.0061(6) 0.0095(6) 0.0038(6)
O1 0.0411(9) 0.0218(8) 0.0290(8) 0.0128(6) 0.0130(6) 0.0088(7)
O2 0.0277(8) 0.0222(8) 0.0274(7) 0.0125(6) 0.0011(6) -0.0010(6)
O3 0.0357(9) 0.0402(10) 0.0199(8) 0.0093(6) 0.0016(6) -0.0024(7)
O4 0.0277(9) 0.0740(14) 0.0592(11) 0.0110(9) 0.0197(8) 0.0207(9)
P1 0.0164(2) 0.0141(2) 0.0167(2) 0.00451(17) 0.00605(18) 0.00135(18)
S1 0.0220(2) 0.0181(3) 0.0177(2) 0.00279(16) 0.00916(18) 0.00057(18)
Fe1 0.01767(14) 0.01425(15) 0.01469(13) 0.00317(9) 0.00671(10) 0.00087(10)
Fe2 0.01745(14) 0.01933(16) 0.01720(14) 0.00476(10) 0.00555(10) 0.00265(11)

loop_
_atom_type_symbol
_atom_type_description
_atom_type_scat_dispersion_real
_atom_type_scat_dispersion_imag
_atom_type_scat_source
C C 0.0033 0.0016 'International Tables Vol C Tables 4.2.6.8 and 6.1.1.4'
H H 0.0000 0.0000 'International Tables Vol C Tables 4.2.6.8 and 6.1.1.4'
N N 0.0061 0.0033 'International Tables Vol C Tables 4.2.6.8 and 6.1.1.4'
O O 0.0106 0.0060 'International Tables Vol C Tables 4.2.6.8 and 6.1.1.4'
P P 0.1023 0.0942 'International Tables Vol C Tables 4.2.6.8 and 6.1.1.4'
S S 0.1246 0.1234 'International Tables Vol C Tables 4.2.6.8 and 6.1.1.4'
Fe Fe 0.3463 0.8444 'International Tables Vol C Tables 4.2.6.8 and 6.1.1.4'

loop_
_geom_angle_atom_site_label_1
_geom_angle_atom_site_label_2
_geom_angle_atom_site_label_3
_geom_angle
C2 C1 C6 121.05(18)
C2 C1 S1 118.22(15)
C6 C1 S1 120.72(14)
C3 C2 C1 120.0(2)
C3 C2 H2 120.7(14)
C1 C2 H2 119.3(14)
C4 C3 C2 119.9(2)
C4 C3 H3 118.9(15)
C2 C3 H3 121.2(15)
C3 C4 C5 119.8(2)
C3 C4 H4 122.9(13)
C5 C4 H4 117.4(14)
C4 C5 C6 121.8(2)
C4 C5 H5 119.4(14)
C6 C5 H5 118.7(14)
C5 C6 C1 117.42(17)
C5 C6 C8 120.58(17)
C1 C6 C8 121.87(17)
C8 C7 C12 116.80(16)
C8 C7 Fe1 131.10(13)
C12 C7 Fe1 112.09(14)
C8 C7 Fe2 86.52(12)
C12 C7 Fe2 113.18(12)
Fe1 C7 Fe2 74.26(6)
C7 C8 C9 118.53(17)
C7 C8 C6 121.97(16)
C9 C8 C6 118.30(17)
C7 C8 Fe2 59.35(10)
C9 C8 Fe2 116.89(13)
C6 C8 Fe2 103.18(12)
C10 C9 C8 122.2(2)
C10 C9 H9 117.8(15)
C8 C9 H9 119.9(14)
C9 C10 C11 119.84(18)
C9 C10 H10 118.7(13)
C11 C10 H10 121.4(13)
C12 C11 C10 119.13(18)
C12 C11 H11 120.0(14)
C10 C11 H11 120.9(14)
C11 C12 C7 122.76(18)
C11 C12 C13 124.14(17)
C7 C12 C13 113.08(16)
N1 C13 C12 115.77(16)
N1 C13 H13 121.9(13)
C12 C13 H13 122.3(13)
N1 C14 C15 109.32(15)
N1 C14 H14A 107.0(12)
C15 C14 H14A 112.3(12)
N1 C14 H14B 110.0(12)
C15 C14 H14B 113.2(12)
H14A C14 H14B 104.7(16)
C14 C15 P1 108.88(13)
C14 C15 H15A 110.9(14)
P1 C15 H15A 111.7(13)
C14 C15 H15B 111.2(14)
P1 C15 H15B 104.7(14)
H15A C15 H15B 109(2)
C17 C16 C21 118.69(17)
C17 C16 P1 119.20(14)
C21 C16 P1 122.10(15)
C16 C17 C18 120.6(2)
C16 C17 H17 118.3(15)
C18 C17 H17 121.0(15)
C19 C18 C17 120.1(2)
C19 C18 H18 121.5(13)
C17 C18 H18 118.4(13)
C20 C19 C18 120.00(19)
C20 C19 H19 120.6(17)
C18 C19 H19 119.4(17)
C19 C20 C21 120.4(2)
C19 C20 H20 122.7(15)
C21 C20 H20 116.9(15)
C20 C21 C16 120.2(2)
C20 C21 H21 121.6(12)
C16 C21 H21 118.2(12)
C27 C22 C23 118.61(18)
C27 C22 P1 119.59(15)
C23 C22 P1 121.78(15)
C24 C23 C22 120.48(19)
C24 C23 H23 119.7(14)
C22 C23 H23 119.8(14)
C25 C24 C23 120.3(2)
C25 C24 H24 120.2(15)
C23 C24 H24 119.5(15)
C26 C25 C24 120.1(2)
C26 C25 H25 121.6(16)
C24 C25 H25 118.3(16)
C25 C26 C27 119.8(2)
C25 C26 H26 120.2(14)
C27 C26 H26 120.0(14)
C22 C27 C26 120.63(19)
C22 C27 H27 118.0(14)
C26 C27 H27 121.4(14)
O1 C28 Fe1 173.89(17)
O2 C29 Fe2 152.84(16)
O2 C29 Fe1 131.89(15)
Fe2 C29 Fe1 75.02(7)
O3 C30 Fe2 177.15(18)
O4 C31 Fe2 175.7(2)
C13 N1 C14 120.13(16)
C13 N1 Fe1 117.15(13)
C14 N1 Fe1 122.72(12)
C22 P1 C16 103.46(8)
C22 P1 C15 104.12(9)
C16 P1 C15 103.74(9)
C22 P1 Fe1 123.64(6)
C16 P1 Fe1 118.37(6)
C15 P1 Fe1 100.83(7)
C1 S1 Fe1 107.21(7)
C1 S1 Fe2 102.57(6)
Fe1 S1 Fe2 67.401(18)
C28 Fe1 N1 103.08(7)
C28 Fe1 C7 92.55(8)
N1 Fe1 C7 81.41(7)
C28 Fe1 P1 94.88(6)
N1 Fe1 P1 84.13(5)
C7 Fe1 P1 164.92(6)
C28 Fe1 S1 91.60(6)
N1 Fe1 S1 162.04(5)
C7 Fe1 S1 87.73(6)
P1 Fe1 S1 105.14(2)
C28 Fe1 C29 169.07(8)
N1 Fe1 C29 87.51(6)
C7 Fe1 C29 91.72(7)
P1 Fe1 C29 83.37(5)
S1 Fe1 C29 78.52(5)
C28 Fe1 Fe2 132.70(6)
N1 Fe1 Fe2 105.68(5)
C7 Fe1 Fe2 56.39(5)
P1 Fe1 Fe2 124.573(19)
S1 Fe1 Fe2 56.369(18)
C29 Fe1 Fe2 44.17(5)
C31 Fe2 C30 90.71(9)
C31 Fe2 C29 107.51(10)
C30 Fe2 C29 90.57(8)
C31 Fe2 C7 152.24(9)
C30 Fe2 C7 94.16(8)
C29 Fe2 C7 99.76(8)
C31 Fe2 S1 92.26(7)
C30 Fe2 S1 177.03(7)
C29 Fe2 S1 88.67(6)
C7 Fe2 S1 83.14(5)
C31 Fe2 Fe1 144.55(7)
C30 Fe2 Fe1 120.97(6)
C29 Fe2 Fe1 60.80(6)
C7 Fe2 Fe1 49.34(5)
S1 Fe2 Fe1 56.230(15)
C31 Fe2 C8 118.12(9)
C30 Fe2 C8 97.54(8)
C29 Fe2 C8 133.40(8)
C7 Fe2 C8 34.13(7)
S1 Fe2 C8 80.93(4)
Fe1 Fe2 C8 76.07(4)

loop_
_geom_bond_atom_site_label_1
_geom_bond_atom_site_label_2
_geom_bond_distance
C1 C2 1.393(3)
C1 C6 1.403(3)
C1 S1 1.773(2)
C2 C3 1.386(3)
C2 H2 0.97(2)
C3 C4 1.383(3)
C3 H3 0.94(2)
C4 C5 1.389(3)
C4 H4 0.96(3)
C5 C6 1.394(3)
C5 H5 0.95(2)
C6 C8 1.493(3)
C7 C8 1.416(3)
C7 C12 1.441(2)
C7 Fe1 1.9772(18)
C7 Fe2 2.1706(19)
C8 C9 1.424(3)
C8 Fe2 2.519(2)
C9 C10 1.379(3)
C9 H9 0.92(3)
C10 C11 1.392(3)
C10 H10 0.95(2)
C11 C12 1.380(3)
C11 H11 0.97(2)
C12 C13 1.443(3)
C13 N1 1.288(2)
C13 H13 0.96(2)
C14 N1 1.472(2)
C14 C15 1.516(3)
C14 H14A 0.96(2)
C14 H14B 0.965(19)
C15 P1 1.8468(19)
C15 H15A 0.94(2)
C15 H15B 0.93(2)
C16 C17 1.390(3)
C16 C21 1.396(3)
C16 P1 1.8361(18)
C17 C18 1.391(3)
C17 H17 0.96(2)
C18 C19 1.379(3)
C18 H18 0.96(2)
C19 C20 1.375(3)
C19 H19 0.95(3)
C20 C21 1.391(3)
C20 H20 0.98(2)
C21 H21 0.95(2)
C22 C27 1.389(3)
C22 C23 1.398(3)
C22 P1 1.8201(19)
C23 C24 1.382(3)
C23 H23 0.90(2)
C24 C25 1.379(3)
C24 H24 0.98(3)
C25 C26 1.379(3)
C25 H25 0.90(3)
C26 C27 1.392(3)
C26 H26 0.97(2)
C27 H27 0.96(2)
C28 O1 1.152(2)
C28 Fe1 1.7526(19)
C29 O2 1.162(2)
C29 Fe2 1.810(2)
C29 Fe1 2.2669(19)
C30 O3 1.145(2)
C30 Fe2 1.773(2)
C31 O4 1.149(3)
C31 Fe2 1.764(2)
N1 Fe1 1.9684(15)
P1 Fe1 2.2567(6)
S1 Fe1 2.2588(6)
S1 Fe2 2.2625(6)
Fe1 Fe2 2.5086(6)

loop_
_geom_torsion_atom_site_label_1
_geom_torsion_atom_site_label_2
_geom_torsion_atom_site_label_3
_geom_torsion_atom_site_label_4
_geom_torsion
C6 C1 C2 C3 -0.5(3)
S1 C1 C2 C3 -179.69(17)
C1 C2 C3 C4 -0.2(3)
C2 C3 C4 C5 0.3(3)
C3 C4 C5 C6 0.2(3)
C4 C5 C6 C1 -0.8(3)
C4 C5 C6 C8 -176.94(19)
C2 C1 C6 C5 1.0(3)
S1 C1 C6 C5 -179.84(15)
C2 C1 C6 C8 176.99(18)
S1 C1 C6 C8 -3.8(3)
C12 C7 C8 C9 8.2(3)
Fe1 C7 C8 C9 -171.60(15)
Fe2 C7 C8 C9 -106.03(17)
C12 C7 C8 C6 -159.01(17)
Fe1 C7 C8 C6 21.1(3)
Fe2 C7 C8 C6 86.71(17)
C12 C7 C8 Fe2 114.27(16)
Fe1 C7 C8 Fe2 -65.57(14)
C5 C6 C8 C7 138.7(2)
C1 C6 C8 C7 -37.2(3)
C5 C6 C8 C9 -28.6(3)
C1 C6 C8 C9 155.52(18)
C5 C6 C8 Fe2 -159.39(16)
C1 C6 C8 Fe2 24.7(2)
C7 C8 C9 C10 -2.6(3)
C6 C8 C9 C10 165.17(19)
Fe2 C8 C9 C10 -70.5(2)
C8 C9 C10 C11 -4.6(3)
C9 C10 C11 C12 5.5(3)
C10 C11 C12 C7 0.7(3)
C10 C11 C12 C13 178.94(19)
C8 C7 C12 C11 -7.6(3)
Fe1 C7 C12 C11 172.31(16)
Fe2 C7 C12 C11 90.6(2)
C8 C7 C12 C13 173.99(17)
Fe1 C7 C12 C13 -6.1(2)
Fe2 C7 C12 C13 -87.83(17)
C11 C12 C13 N1 -176.83(18)
C7 C12 C13 N1 1.6(3)
N1 C14 C15 P1 -40.61(18)
C21 C16 C17 C18 0.5(3)
P1 C16 C17 C18 -179.80(15)
C16 C17 C18 C19 -1.1(3)
C17 C18 C19 C20 0.7(3)
C18 C19 C20 C21 0.2(3)
C19 C20 C21 C16 -0.8(3)
C17 C16 C21 C20 0.5(3)
P1 C16 C21 C20 -179.24(15)
C27 C22 C23 C24 0.5(3)
P1 C22 C23 C24 -177.96(15)
C22 C23 C24 C25 -0.1(3)
C23 C24 C25 C26 -0.9(3)
C24 C25 C26 C27 1.5(3)
C23 C22 C27 C26 0.1(3)
P1 C22 C27 C26 178.60(15)
C25 C26 C27 C22 -1.1(3)
C12 C13 N1 C14 -176.00(16)
C12 C13 N1 Fe1 3.9(2)
C15 C14 N1 C13 -146.48(17)
C15 C14 N1 Fe1 33.6(2)
C27 C22 P1 C16 93.56(16)
C23 C22 P1 C16 -88.00(16)
C27 C22 P1 C15 -158.26(15)
C23 C22 P1 C15 20.18(18)
C27 C22 P1 Fe1 -44.69(17)
C23 C22 P1 Fe1 133.75(14)
C17 C16 P1 C22 172.60(15)
C21 C16 P1 C22 -7.69(18)
C17 C16 P1 C15 64.14(17)
C21 C16 P1 C15 -116.15(16)
C17 C16 P1 Fe1 -46.45(17)
C21 C16 P1 Fe1 133.26(14)
C14 C15 P1 C22 160.55(13)
C14 C15 P1 C16 -91.48(15)
C14 C15 P1 Fe1 31.53(14)
C2 C1 S1 Fe1 -132.86(15)
C6 C1 S1 Fe1 47.92(17)
C2 C1 S1 Fe2 157.21(15)
C6 C1 S1 Fe2 -22.02(17)
O1 C28 Fe1 N1 159.1(16)
O1 C28 Fe1 C7 77.3(16)
O1 C28 Fe1 P1 -115.8(16)
O1 C28 Fe1 S1 -10.5(16)
O1 C28 Fe1 C29 -35.6(19)
O1 C28 Fe1 Fe2 32.8(16)
C13 N1 Fe1 C28 -96.50(15)
C14 N1 Fe1 C28 83.42(15)
C13 N1 Fe1 C7 -5.87(14)
C14 N1 Fe1 C7 174.05(15)
C13 N1 Fe1 P1 169.84(14)
C14 N1 Fe1 P1 -10.25(13)
C13 N1 Fe1 S1 47.5(2)
C14 N1 Fe1 S1 -132.55(15)
C13 N1 Fe1 C29 86.25(15)
C14 N1 Fe1 C29 -93.83(15)
C13 N1 Fe1 Fe2 45.53(15)
C14 N1 Fe1 Fe2 -134.55(13)
C8 C7 Fe1 C28 -71.01(18)
C12 C7 Fe1 C28 109.15(14)
Fe2 C7 Fe1 C28 -141.77(7)
C8 C7 Fe1 N1 -173.86(18)
C12 C7 Fe1 N1 6.30(13)
Fe2 C7 Fe1 N1 115.38(6)
C8 C7 Fe1 P1 169.52(13)
C12 C7 Fe1 P1 -10.3(3)
Fe2 C7 Fe1 P1 98.8(2)
C8 C7 Fe1 S1 20.49(17)
C12 C7 Fe1 S1 -159.36(13)
Fe2 C7 Fe1 S1 -50.27(4)
C8 C7 Fe1 C29 98.93(18)
C12 C7 Fe1 C29 -80.92(14)
Fe2 C7 Fe1 C29 28.17(6)
C8 C7 Fe1 Fe2 70.76(17)
C12 C7 Fe1 Fe2 -109.09(14)
C22 P1 Fe1 C28 130.39(9)
C16 P1 Fe1 C28 -2.21(9)
C15 P1 Fe1 C28 -114.42(9)
C22 P1 Fe1 N1 -126.92(8)
C16 P1 Fe1 N1 100.47(8)
C15 P1 Fe1 N1 -11.74(8)
C22 P1 Fe1 C7 -110.4(2)
C16 P1 Fe1 C7 117.0(2)
C15 P1 Fe1 C7 4.8(2)
C22 P1 Fe1 S1 37.41(7)
C16 P1 Fe1 S1 -95.20(7)
C15 P1 Fe1 S1 152.59(7)
C22 P1 Fe1 C29 -38.76(8)
C16 P1 Fe1 C29 -171.37(8)
C15 P1 Fe1 C29 76.42(8)
C22 P1 Fe1 Fe2 -21.91(7)
C16 P1 Fe1 Fe2 -154.51(7)
C15 P1 Fe1 Fe2 93.28(7)
C1 S1 Fe1 C28 46.00(9)
Fe2 S1 Fe1 C28 142.77(6)
C1 S1 Fe1 N1 -99.09(17)
Fe2 S1 Fe1 N1 -2.32(16)
C1 S1 Fe1 C7 -46.48(8)
Fe2 S1 Fe1 C7 50.29(5)
C1 S1 Fe1 P1 141.49(6)
Fe2 S1 Fe1 P1 -121.74(2)
C1 S1 Fe1 C29 -138.70(8)
Fe2 S1 Fe1 C29 -41.93(5)
C1 S1 Fe1 Fe2 -96.77(7)
O2 C29 Fe1 C28 -105.6(4)
Fe2 C29 Fe1 C28 78.6(4)
O2 C29 Fe1 N1 60.14(19)
Fe2 C29 Fe1 N1 -115.66(7)
O2 C29 Fe1 C7 141.46(19)
Fe2 C29 Fe1 C7 -34.34(7)
O2 C29 Fe1 P1 -24.24(18)
Fe2 C29 Fe1 P1 159.96(5)
O2 C29 Fe1 S1 -131.21(19)
Fe2 C29 Fe1 S1 52.99(5)
O2 C29 Fe1 Fe2 175.8(2)
O4 C31 Fe2 C30 105(3)
O4 C31 Fe2 C29 14(3)
O4 C31 Fe2 C7 -155(2)
O4 C31 Fe2 S1 -75(3)
O4 C31 Fe2 Fe1 -50(3)
O4 C31 Fe2 C8 -156(2)
O3 C30 Fe2 C31 -60(3)
O3 C30 Fe2 C29 48(3)
O3 C30 Fe2 C7 148(3)
O3 C30 Fe2 S1 123(3)
O3 C30 Fe2 Fe1 104(3)
O3 C30 Fe2 C8 -178(100)
O2 C29 Fe2 C31 43.5(4)
Fe1 C29 Fe2 C31 -143.35(7)
O2 C29 Fe2 C30 -47.4(4)
Fe1 C29 Fe2 C30 125.73(7)
O2 C29 Fe2 C7 -141.7(3)
Fe1 C29 Fe2 C7 31.41(6)
O2 C29 Fe2 S1 135.5(3)
Fe1 C29 Fe2 S1 -51.40(3)
O2 C29 Fe2 Fe1 -173.1(4)
O2 C29 Fe2 C8 -148.4(3)
Fe1 C29 Fe2 C8 24.77(10)
C8 C7 Fe2 C31 -2.2(2)
C12 C7 Fe2 C31 -119.91(19)
Fe1 C7 Fe2 C31 132.37(16)
C8 C7 Fe2 C30 97.31(11)
C12 C7 Fe2 C30 -20.42(15)
Fe1 C7 Fe2 C30 -128.15(8)
C8 C7 Fe2 C29 -171.39(11)
C12 C7 Fe2 C29 70.87(15)
Fe1 C7 Fe2 C29 -36.85(7)
C8 C7 Fe2 S1 -83.94(10)
C12 C7 Fe2 S1 158.32(14)
Fe1 C7 Fe2 S1 50.60(4)
C8 C7 Fe2 Fe1 -134.54(12)
C12 C7 Fe2 Fe1 107.72(15)
C12 C7 Fe2 C8 -117.74(18)
Fe1 C7 Fe2 C8 134.54(12)
C1 S1 Fe2 C31 -93.75(10)
Fe1 S1 Fe2 C31 162.62(8)
C1 S1 Fe2 C30 83.6(13)
Fe1 S1 Fe2 C30 -20.0(13)
C1 S1 Fe2 C29 158.78(9)
Fe1 S1 Fe2 C29 55.15(6)
C1 S1 Fe2 C7 58.78(8)
Fe1 S1 Fe2 C7 -44.85(5)
C1 S1 Fe2 Fe1 103.63(7)
C1 S1 Fe2 C8 24.37(8)
Fe1 S1 Fe2 C8 -79.25(5)
C28 Fe1 Fe2 C31 -86.34(15)
N1 Fe1 Fe2 C31 148.29(14)
C7 Fe1 Fe2 C31 -143.61(14)
P1 Fe1 Fe2 C31 54.59(13)
S1 Fe1 Fe2 C31 -30.97(13)
C29 Fe1 Fe2 C31 79.01(14)
C28 Fe1 Fe2 C30 123.44(11)
N1 Fe1 Fe2 C30 -1.93(9)
C7 Fe1 Fe2 C30 66.17(10)
P1 Fe1 Fe2 C30 -95.62(8)
S1 Fe1 Fe2 C30 178.81(8)
C29 Fe1 Fe2 C30 -71.21(10)
C28 Fe1 Fe2 C29 -165.35(10)
N1 Fe1 Fe2 C29 69.28(8)
C7 Fe1 Fe2 C29 137.38(9)
P1 Fe1 Fe2 C29 -24.41(7)
S1 Fe1 Fe2 C29 -109.98(7)
C28 Fe1 Fe2 C7 57.27(10)
N1 Fe1 Fe2 C7 -68.10(8)
P1 Fe1 Fe2 C7 -161.80(7)
S1 Fe1 Fe2 C7 112.64(7)
C29 Fe1 Fe2 C7 -137.38(9)
C28 Fe1 Fe2 S1 -55.37(8)
N1 Fe1 Fe2 S1 179.26(5)
C7 Fe1 Fe2 S1 -112.64(7)
P1 Fe1 Fe2 S1 85.56(2)
C29 Fe1 Fe2 S1 109.98(7)
C28 Fe1 Fe2 C8 32.93(9)
N1 Fe1 Fe2 C8 -92.44(6)
C7 Fe1 Fe2 C8 -24.33(8)
P1 Fe1 Fe2 C8 173.87(5)
S1 Fe1 Fe2 C8 88.31(5)
C29 Fe1 Fe2 C8 -161.72(8)
C7 C8 Fe2 C31 178.85(11)
C9 C8 Fe2 C31 -72.36(17)
C6 C8 Fe2 C31 59.30(14)
C7 C8 Fe2 C30 -86.28(12)
C9 C8 Fe2 C30 22.50(16)
C6 C8 Fe2 C30 154.17(12)
C7 C8 Fe2 C29 11.72(14)
C9 C8 Fe2 C29 120.50(16)
C6 C8 Fe2 C29 -107.84(13)
C9 C8 Fe2 C7 108.78(19)
C6 C8 Fe2 C7 -119.55(16)
C7 C8 Fe2 S1 91.15(10)
C9 C8 Fe2 S1 -160.07(15)
C6 C8 Fe2 S1 -28.41(11)
C7 C8 Fe2 Fe1 33.86(9)
C9 C8 Fe2 Fe1 142.64(15)
C6 C8 Fe2 Fe1 -85.70(11)
